data_4514121
loop_
_publ_author_name
'Yu, Liu-Zhu'
'Wei, Yin'
'Shi, Min'

_publ_section_title
;
 Synthesis of Polysubstituted Polycyclic Aromatic Hydrocarbons by
 Gold-Catalyzed Cyclization--Oxidation of
 Alkylidenecyclopropane-Containing 1,5-Enynes
;
_journal_issue 7
_journal_name_full 'ACS Catalysis'
_journal_page_first 4242
_journal_paper_doi 10.1021/acscatal.7b00784
_journal_volume 7
_journal_year 2017
_chemical_formula_sum 'C24 H17 Cl O'
_chemical_formula_weight 356.82
_chemical_name_systematic
; 
 ? 
;
_space_group_crystal_system triclinic
_space_group_IT_number 2
_space_group_name_Hall '-P 1'
_space_group_name_H-M_alt 'P -1'
_symmetry_space_group_name_Hall '-P 1'
_symmetry_space_group_name_H-M 'P -1'
_atom_sites_solution_hydrogens geom
_audit_creation_method SHELXL-2013
_cell_angle_alpha 87.814(4)
_cell_angle_beta 68.304(4)
_cell_angle_gamma 85.999(4)
_cell_formula_units_Z 2
_cell_length_a 9.3854(18)
_cell_length_b 9.6615(18)
_cell_length_c 11.064(2)
_cell_measurement_reflns_used 1535
_cell_measurement_temperature 293(2)
_cell_measurement_theta_max 51.003
_cell_measurement_theta_min 4.679
_cell_volume 929.8(3)
_computing_cell_refinement 'Bruker SMART'
_computing_data_collection 'Bruker SMART'
_computing_data_reduction 'Bruker SHELXTL'
_computing_molecular_graphics 'Bruker SHELXTL'
_computing_publication_material 'Bruker SHELXTL'
_computing_structure_refinement 'SHELXL-2013 (Sheldrick, 2013)'
_computing_structure_solution 'Bruker SHELXTL'
_diffrn_ambient_temperature 293(2)
_diffrn_measured_fraction_theta_full 0.999
_diffrn_measured_fraction_theta_max 0.998
_diffrn_measurement_device_type 'CCD area detector'
_diffrn_measurement_method 'phi and omega scans'
_diffrn_radiation_type MoK\a
_diffrn_radiation_wavelength 0.71073
_diffrn_reflns_av_R_equivalents 0.0207
_diffrn_reflns_av_unetI/netI 0.0357
_diffrn_reflns_Laue_measured_fraction_full 0.999
_diffrn_reflns_Laue_measured_fraction_max 0.998
_diffrn_reflns_limit_h_max 11
_diffrn_reflns_limit_h_min -11
_diffrn_reflns_limit_k_max 11
_diffrn_reflns_limit_k_min -10
_diffrn_reflns_limit_l_max 13
_diffrn_reflns_limit_l_min -13
_diffrn_reflns_number 5598
_diffrn_reflns_point_group_measured_fraction_full 0.999
_diffrn_reflns_point_group_measured_fraction_max 0.998
_diffrn_reflns_theta_full 25.242
_diffrn_reflns_theta_max 26.000
_diffrn_reflns_theta_min 1.981
_exptl_absorpt_coefficient_mu 0.214
_exptl_absorpt_correction_T_max 0.7456
_exptl_absorpt_correction_T_min 0.6638
_exptl_absorpt_correction_type multi-scan
_exptl_absorpt_process_details sadabs
_exptl_crystal_colour colorless
_exptl_crystal_density_diffrn 1.275
_exptl_crystal_description prismatic
_exptl_crystal_F_000 372
_exptl_crystal_size_max 0.210
_exptl_crystal_size_mid 0.170
_exptl_crystal_size_min 0.130
_refine_diff_density_max 0.245
_refine_diff_density_min -0.214
_refine_diff_density_rms 0.040
_refine_ls_extinction_method none
_refine_ls_goodness_of_fit_ref 1.055
_refine_ls_hydrogen_treatment constr
_refine_ls_matrix_type full
_refine_ls_number_parameters 235
_refine_ls_number_reflns 3649
_refine_ls_number_restraints 12
_refine_ls_restrained_S_all 1.090
_refine_ls_R_factor_all 0.0764
_refine_ls_R_factor_gt 0.0534
_refine_ls_shift/su_max 0.000
_refine_ls_shift/su_mean 0.000
_refine_ls_structure_factor_coef Fsqd
_refine_ls_weighting_details 'w=1/[\s^2^(Fo^2^)+(0.0763P)^2^+0.1569P] where P=(Fo^2^+2Fc^2^)/3'
_refine_ls_weighting_scheme calc
_refine_ls_wR_factor_gt 0.1439
_refine_ls_wR_factor_ref 0.1602
_reflns_Friedel_coverage 0.000
_reflns_number_gt 2522
_reflns_number_total 3649
_reflns_threshold_expression 'I > 2\s(I)'
_cod_data_source_file cs7b00784_si_002.cif
_cod_data_source_block cd15335
_cod_depositor_comments 'Adding full bibliography for 4514120--4514122.cif.'
_cod_database_code 4514121
_shelx_space_group_comment
; 
The symmetry employed for this shelxl refinement is uniquely defined 
by the following loop, which should always be used as a source of 
symmetry information in preference to the above space-group names. 
They are only intended as comments. 
;
_shelx_estimated_absorpt_t_min 0.956
_shelx_estimated_absorpt_t_max 0.973
_shelxl_version_number 2013-4

loop_
_space_group_symop_operation_xyz
'x, y, z'
'-x, -y, -z'

loop_
_atom_site_label
_atom_site_type_symbol
_atom_site_fract_x
_atom_site_fract_y
_atom_site_fract_z
_atom_site_U_iso_or_equiv
_atom_site_adp_type
_atom_site_occupancy
_atom_site_site_symmetry_order
_atom_site_calc_flag
_atom_site_refinement_flags_posn
_atom_site_refinement_flags_adp
Cl1 Cl 0.25742(8) 0.31068(7) -0.32603(7) 0.0849(3) Uani 1 1 d . .
O1 O 0.0979(3) 0.9822(2) 0.1422(2) 0.0986(7) Uani 1 1 d . .
C1 C 0.2539(2) 0.5493(2) -0.03612(19) 0.0471(5) Uani 1 1 d . .
C2 C 0.2789(2) 0.4962(2) -0.1605(2) 0.0532(5) Uani 1 1 d . .
H2 H 0.3334 0.5459 -0.2351 0.064 Uiso 1 1 calc R U
C3 C 0.2232(3) 0.3725(2) -0.1708(2) 0.0601(6) Uani 1 1 d . .
C4 C 0.1391(3) 0.2942(2) -0.0620(3) 0.0691(7) Uani 1 1 d . .
H4 H 0.1021 0.2101 -0.0715 0.083 Uiso 1 1 calc R U
C5 C 0.1128(3) 0.3439(2) 0.0581(2) 0.0645(6) Uani 1 1 d . .
H5 H 0.0567 0.2928 0.1310 0.077 Uiso 1 1 calc R U
C6 C 0.1685(2) 0.4722(2) 0.0755(2) 0.0515(5) Uani 1 1 d . .
C7 C 0.1436(3) 0.5241(2) 0.1997(2) 0.0552(5) Uani 1 1 d . .
H7 H 0.0867 0.4741 0.2733 0.066 Uiso 1 1 calc R U
C8 C 0.2009(2) 0.6461(2) 0.2148(2) 0.0528(5) Uani 1 1 d . .
C9 C 0.2823(2) 0.7264(2) 0.10276(19) 0.0513(5) Uani 1 1 d . .
C10 C 0.3094(2) 0.6790(2) -0.02032(19) 0.0484(5) Uani 1 1 d . .
C11 C 0.4005(2) 0.7583(2) -0.13908(19) 0.0509(5) Uani 1 1 d . .
C12 C 0.3435(3) 0.8805(2) -0.1780(2) 0.0688(7) Uani 1 1 d . .
H12 H 0.2448 0.9160 -0.1298 0.083 Uiso 1 1 calc R U
C13 C 0.4344(4) 0.9509(3) -0.2903(3) 0.0908(10) Uani 1 1 d . .
H13 H 0.3967 1.0342 -0.3154 0.109 Uiso 1 1 calc R U
C14 C 0.5791(4) 0.8972(4) -0.3634(3) 0.0940(10) Uani 1 1 d . .
H14 H 0.6390 0.9440 -0.4379 0.113 Uiso 1 1 calc R U
C15 C 0.6347(3) 0.7764(4) -0.3271(3) 0.0859(9) Uani 1 1 d . .
H15 H 0.7319 0.7395 -0.3775 0.103 Uiso 1 1 calc R U
C16 C 0.5477(3) 0.7079(3) -0.2157(2) 0.0661(6) Uani 1 1 d . .
H16 H 0.5882 0.6259 -0.1911 0.079 Uiso 1 1 calc R U
C17 C 0.3398(3) 0.8645(2) 0.1193(2) 0.0635(6) Uani 1 1 d . .
H17A H 0.3698 0.8579 0.1944 0.076 Uiso 1 1 calc R U
H17B H 0.4308 0.8821 0.0436 0.076 Uiso 1 1 calc R U
C18 C 0.2261(4) 0.9848(3) 0.1365(3) 0.0814(8) Uani 1 1 d . .
H18 H 0.2596 1.0715 0.1435 0.098 Uiso 1 1 calc R U
C19 C 0.1845(3) 0.6927(2) 0.3476(2) 0.0589(6) Uani 1 1 d . .
C20 C 0.2978(4) 0.6562(4) 0.3957(3) 0.1027(11) Uani 1 1 d . .
H20 H 0.3816 0.5985 0.3474 0.123 Uiso 1 1 calc R U
C21 C 0.2894(5) 0.7040(4) 0.5150(3) 0.1166(12) Uani 1 1 d . .
H21 H 0.3689 0.6805 0.5444 0.140 Uiso 1 1 calc R U
C22 C 0.1668(4) 0.7841(4) 0.5884(3) 0.0998(9) Uani 1 1 d . U
H22 H 0.1582 0.8114 0.6706 0.120 Uiso 1 1 calc R U
C23 C 0.0561(4) 0.8244(4) 0.5409(3) 0.1068(9) Uani 1 1 d . U
H23 H -0.0265 0.8832 0.5893 0.128 Uiso 1 1 calc R U
C24 C 0.0649(3) 0.7785(4) 0.4203(3) 0.0976(9) Uani 1 1 d . U
H24 H -0.0120 0.8070 0.3892 0.117 Uiso 1 1 calc R U

loop_
_atom_site_aniso_label
_atom_site_aniso_U_11
_atom_site_aniso_U_22
_atom_site_aniso_U_33
_atom_site_aniso_U_23
_atom_site_aniso_U_13
_atom_site_aniso_U_12
Cl1 0.0997(5) 0.0844(5) 0.0787(5) -0.0389(4) -0.0395(4) -0.0007(4)
O1 0.1074(17) 0.0771(13) 0.1028(17) -0.0198(11) -0.0297(14) 0.0097(12)
C1 0.0476(11) 0.0458(11) 0.0497(12) -0.0081(9) -0.0206(9) 0.0047(9)
C2 0.0560(12) 0.0539(12) 0.0514(12) -0.0132(10) -0.0220(10) 0.0048(10)
C3 0.0629(14) 0.0578(13) 0.0646(14) -0.0208(11) -0.0289(12) 0.0049(11)
C4 0.0758(16) 0.0503(13) 0.0842(18) -0.0153(13) -0.0314(14) -0.0055(11)
C5 0.0710(15) 0.0505(13) 0.0711(16) -0.0016(11) -0.0240(13) -0.0084(11)
C6 0.0530(12) 0.0464(11) 0.0562(13) -0.0051(9) -0.0221(10) 0.0026(9)
C7 0.0603(13) 0.0529(12) 0.0504(12) 0.0018(10) -0.0186(10) -0.0013(10)
C8 0.0558(12) 0.0586(13) 0.0438(11) -0.0055(10) -0.0179(10) -0.0018(10)
C9 0.0573(12) 0.0540(12) 0.0437(11) -0.0078(9) -0.0190(10) -0.0048(10)
C10 0.0524(12) 0.0482(11) 0.0458(11) -0.0065(9) -0.0196(9) 0.0006(9)
C11 0.0644(13) 0.0503(12) 0.0427(11) -0.0082(9) -0.0237(10) -0.0072(10)
C12 0.0977(18) 0.0592(14) 0.0543(14) -0.0084(11) -0.0345(13) 0.0034(13)
C13 0.157(3) 0.0655(17) 0.0655(18) 0.0093(14) -0.058(2) -0.0184(19)
C14 0.131(3) 0.103(2) 0.0486(15) 0.0035(16) -0.0264(17) -0.050(2)
C15 0.0816(19) 0.112(2) 0.0574(16) -0.0090(16) -0.0133(14) -0.0302(18)
C16 0.0659(15) 0.0768(15) 0.0541(14) -0.0043(12) -0.0192(12) -0.0076(12)
C17 0.0825(16) 0.0669(15) 0.0445(12) -0.0074(10) -0.0234(11) -0.0225(13)
C18 0.117(3) 0.0589(16) 0.0671(17) -0.0154(12) -0.0301(17) -0.0154(17)
C19 0.0652(14) 0.0687(14) 0.0412(11) -0.0020(10) -0.0158(10) -0.0146(11)
C20 0.124(3) 0.126(3) 0.0728(19) -0.0172(18) -0.0585(19) 0.032(2)
C21 0.146(3) 0.152(3) 0.076(2) -0.001(2) -0.071(2) 0.001(3)
C22 0.0914(19) 0.160(3) 0.0446(13) -0.0150(15) -0.0143(13) -0.0421(18)
C23 0.0778(16) 0.171(2) 0.0626(14) -0.0441(15) -0.0081(12) -0.0255(16)
C24 0.0667(15) 0.165(2) 0.0617(15) -0.0451(16) -0.0195(12) -0.0097(16)

loop_
_atom_type_symbol
_atom_type_description
_atom_type_scat_dispersion_real
_atom_type_scat_dispersion_imag
_atom_type_scat_source
C C 0.0033 0.0016 'International Tables Vol C Tables 4.2.6.8 and 6.1.1.4'
H H 0.0000 0.0000 'International Tables Vol C Tables 4.2.6.8 and 6.1.1.4'
O O 0.0106 0.0060 'International Tables Vol C Tables 4.2.6.8 and 6.1.1.4'
Cl Cl 0.1484 0.1585 'International Tables Vol C Tables 4.2.6.8 and 6.1.1.4'

loop_
_geom_angle_atom_site_label_1
_geom_angle_atom_site_label_2
_geom_angle_atom_site_label_3
_geom_angle
C6 C1 C2 118.55(19)
C6 C1 C10 119.33(18)
C2 C1 C10 122.10(19)
C3 C2 C1 120.1(2)
C3 C2 H2 120.0
C1 C2 H2 120.0
C2 C3 C4 122.4(2)
C2 C3 Cl1 118.51(19)
C4 C3 Cl1 119.10(17)
C5 C4 C3 118.4(2)
C5 C4 H4 120.8
C3 C4 H4 120.8
C4 C5 C6 121.9(2)
C4 C5 H5 119.0
C6 C5 H5 119.0
C7 C6 C1 118.90(19)
C7 C6 C5 122.5(2)
C1 C6 C5 118.6(2)
C8 C7 C6 121.8(2)
C8 C7 H7 119.1
C6 C7 H7 119.1
C7 C8 C9 119.43(19)
C7 C8 C19 120.6(2)
C9 C8 C19 119.90(19)
C10 C9 C8 120.47(19)
C10 C9 C17 119.95(19)
C8 C9 C17 119.59(18)
C9 C10 C1 120.03(19)
C9 C10 C11 121.32(18)
C1 C10 C11 118.63(17)
C12 C11 C16 117.9(2)
C12 C11 C10 122.5(2)
C16 C11 C10 119.65(19)
C11 C12 C13 120.0(3)
C11 C12 H12 120.0
C13 C12 H12 120.0
C14 C13 C12 120.1(3)
C14 C13 H13 119.9
C12 C13 H13 119.9
C15 C14 C13 120.2(3)
C15 C14 H14 119.9
C13 C14 H14 119.9
C14 C15 C16 120.2(3)
C14 C15 H15 119.9
C16 C15 H15 119.9
C15 C16 C11 121.6(3)
C15 C16 H16 119.2
C11 C16 H16 119.2
C18 C17 C9 114.6(2)
C18 C17 H17A 108.6
C9 C17 H17A 108.6
C18 C17 H17B 108.6
C9 C17 H17B 108.6
H17A C17 H17B 107.6
O1 C18 C17 127.1(2)
O1 C18 H18 116.4
C17 C18 H18 116.4
C24 C19 C20 117.7(2)
C24 C19 C8 122.2(2)
C20 C19 C8 120.0(2)
C19 C20 C21 121.1(3)
C19 C20 H20 119.4
C21 C20 H20 119.4
C22 C21 C20 120.5(3)
C22 C21 H21 119.8
C20 C21 H21 119.8
C21 C22 C23 119.2(3)
C21 C22 H22 120.4
C23 C22 H22 120.4
C22 C23 C24 120.6(3)
C22 C23 H23 119.7
C24 C23 H23 119.7
C19 C24 C23 120.8(3)
C19 C24 H24 119.6
C23 C24 H24 119.6

loop_
_geom_bond_atom_site_label_1
_geom_bond_atom_site_label_2
_geom_bond_distance
Cl1 C3 1.747(2)
O1 C18 1.184(3)
C1 C6 1.416(3)
C1 C2 1.417(3)
C1 C10 1.431(3)
C2 C3 1.363(3)
C2 H2 0.9300
C3 C4 1.399(3)
C4 C5 1.358(3)
C4 H4 0.9300
C5 C6 1.425(3)
C5 H5 0.9300
C6 C7 1.412(3)
C7 C8 1.370(3)
C7 H7 0.9300
C8 C9 1.425(3)
C8 C19 1.503(3)
C9 C10 1.380(3)
C9 C17 1.516(3)
C10 C11 1.493(3)
C11 C12 1.382(3)
C11 C16 1.391(3)
C12 C13 1.402(4)
C12 H12 0.9300
C13 C14 1.375(5)
C13 H13 0.9300
C14 C15 1.353(4)
C14 H14 0.9300
C15 C16 1.375(4)
C15 H15 0.9300
C16 H16 0.9300
C17 C18 1.490(4)
C17 H17A 0.9700
C17 H17B 0.9700
C18 H18 0.9300
C19 C24 1.360(4)
C19 C20 1.374(4)
C20 C21 1.388(4)
C20 H20 0.9300
C21 C22 1.347(5)
C21 H21 0.9300
C22 C23 1.356(5)
C22 H22 0.9300
C23 C24 1.394(4)
C23 H23 0.9300
C24 H24 0.9300

loop_
_geom_torsion_atom_site_label_1
_geom_torsion_atom_site_label_2
_geom_torsion_atom_site_label_3
_geom_torsion_atom_site_label_4
_geom_torsion
C6 C1 C2 C3 -1.0(3)
C10 C1 C2 C3 -179.67(18)
C1 C2 C3 C4 0.7(3)
C1 C2 C3 Cl1 -179.71(15)
C2 C3 C4 C5 -0.1(4)
Cl1 C3 C4 C5 -179.69(18)
C3 C4 C5 C6 -0.2(4)
C2 C1 C6 C7 179.79(18)
C10 C1 C6 C7 -1.5(3)
C2 C1 C6 C5 0.6(3)
C10 C1 C6 C5 179.39(18)
C4 C5 C6 C7 -179.2(2)
C4 C5 C6 C1 -0.1(3)
C1 C6 C7 C8 -0.6(3)
C5 C6 C7 C8 178.5(2)
C6 C7 C8 C9 2.8(3)
C6 C7 C8 C19 -174.61(19)
C7 C8 C9 C10 -2.9(3)
C19 C8 C9 C10 174.49(19)
C7 C8 C9 C17 177.3(2)
C19 C8 C9 C17 -5.3(3)
C8 C9 C10 C1 0.9(3)
C17 C9 C10 C1 -179.36(18)
C8 C9 C10 C11 -177.20(19)
C17 C9 C10 C11 2.6(3)
C6 C1 C10 C9 1.3(3)
C2 C1 C10 C9 -179.98(18)
C6 C1 C10 C11 179.42(17)
C2 C1 C10 C11 -1.9(3)
C9 C10 C11 C12 -72.7(3)
C1 C10 C11 C12 109.2(2)
C9 C10 C11 C16 108.3(2)
C1 C10 C11 C16 -69.7(3)
C16 C11 C12 C13 -1.2(3)
C10 C11 C12 C13 179.8(2)
C11 C12 C13 C14 1.4(4)
C12 C13 C14 C15 -0.2(4)
C13 C14 C15 C16 -1.1(4)
C14 C15 C16 C11 1.3(4)
C12 C11 C16 C15 -0.1(3)
C10 C11 C16 C15 178.9(2)
C10 C9 C17 C18 93.2(3)
C8 C9 C17 C18 -87.0(3)
C9 C17 C18 O1 2.4(4)
C7 C8 C19 C24 -93.1(3)
C9 C8 C19 C24 89.5(3)
C7 C8 C19 C20 91.4(3)
C9 C8 C19 C20 -86.0(3)
C24 C19 C20 C21 0.8(5)
C8 C19 C20 C21 176.5(3)
C19 C20 C21 C22 2.1(6)
C20 C21 C22 C23 -3.9(6)
C21 C22 C23 C24 3.0(6)
C20 C19 C24 C23 -1.8(5)
C8 C19 C24 C23 -177.4(3)
C22 C23 C24 C19 -0.1(5)
